data_7712726
loop_
_publ_author_name
'Fischer, Paul J.'
'Roe, Charley B.'
'Stephenson, Jasmine N.'
'Dunscomb, Rachel J.'
'Carthy, Camille L.'
'Nataro, Chip'
'Young, Jr, Victor G'

_publ_section_title
;
 Exploring opportunities for tuning phenyltris(pyrazol-1-yl)borate
 donation by varying the extent of phenyl substituent fluorination.
;
_journal_name_full 'Dalton transactions (Cambridge, England : 2003)'
_journal_paper_doi 10.1039/d3dt00735a
_journal_year 2023
_chemical_formula_moiety 'C20 H12 B F6 Mn N6 O3'
_chemical_formula_sum 'C20 H12 B F6 Mn N6 O3'
_chemical_formula_weight 564.11
_chemical_name_common 22127z
_chemical_properties_physical Air-sensitive,Moisture-sensitive
_space_group_crystal_system monoclinic
_space_group_IT_number 14
_space_group_name_Hall '-P 2ybc'
_space_group_name_H-M_alt 'P 1 21/c 1'
_atom_sites_solution_hydrogens geom
_audit_creation_method SHELXL-2018/3
_audit_update_record
;
2023-02-23 deposited with the CCDC.	2023-03-29 downloaded from the CCDC.
;
_cell_angle_alpha 90
_cell_angle_beta 102.577(3)
_cell_angle_gamma 90
_cell_formula_units_Z 4
_cell_length_a 11.7733(8)
_cell_length_b 9.5312(6)
_cell_length_c 20.5338(12)
_cell_measurement_reflns_used 2924
_cell_measurement_temperature 150(2)
_cell_measurement_theta_max 30.41
_cell_measurement_theta_min 2.822
_cell_volume 2248.9(2)
_computing_cell_refinement 'Bruker SAINT'
_computing_data_collection 'Bruker APEX3'
_computing_data_reduction 'Bruker SAINT'
_computing_molecular_graphics 'Bruker SHELXTL'
_computing_publication_material 'Bruker SHELXTL'
_computing_structure_refinement 'SHELXL-2018/3 (Sheldrick, 2018)'
_computing_structure_solution 'SHELXT-2018/2 (Sheldrick, 2018)'
_diffrn_ambient_temperature 150(2)
_diffrn_measured_fraction_theta_full 0.999
_diffrn_measured_fraction_theta_max 0.999
_diffrn_measurement_device_type 'Bruker PHOTON-III CPAD'
_diffrn_measurement_method '\f and \w scans'
_diffrn_radiation_type MoK\a
_diffrn_radiation_wavelength 0.71073
_diffrn_reflns_av_R_equivalents 0.0774
_diffrn_reflns_av_unetI/netI 0.0255
_diffrn_reflns_Laue_measured_fraction_full 0.999
_diffrn_reflns_Laue_measured_fraction_max 0.999
_diffrn_reflns_limit_h_max 15
_diffrn_reflns_limit_h_min -15
_diffrn_reflns_limit_k_max 12
_diffrn_reflns_limit_k_min 0
_diffrn_reflns_limit_l_max 27
_diffrn_reflns_limit_l_min 0
_diffrn_reflns_number 5604
_diffrn_reflns_point_group_measured_fraction_full 0.999
_diffrn_reflns_point_group_measured_fraction_max 0.999
_diffrn_reflns_theta_full 25.242
_diffrn_reflns_theta_max 28.282
_diffrn_reflns_theta_min 2.366
_diffrn_source micro-focus
_exptl_absorpt_coefficient_mu 0.674
_exptl_absorpt_correction_T_max 0.746070
_exptl_absorpt_correction_T_min 0.670767
_exptl_absorpt_correction_type multi-scan
_exptl_absorpt_process_details 'TWINABS-2012, (Sheldrick, 2016)'
_exptl_crystal_colour Colorless
_exptl_crystal_density_diffrn 1.666
_exptl_crystal_description Plate
_exptl_crystal_F_000 1128
_exptl_crystal_recrystallization_method 'Re-crystallisation from solvent: THF/pentane'
_exptl_crystal_size_max 0.110
_exptl_crystal_size_mid 0.080
_exptl_crystal_size_min 0.040
_exptl_transmission_factor_max 0.746070
_exptl_transmission_factor_min 0.670767
_refine_diff_density_max 0.589
_refine_diff_density_min -0.466
_refine_diff_density_rms 0.074
_refine_ls_extinction_method none
_refine_ls_goodness_of_fit_ref 1.134
_refine_ls_hydrogen_treatment constr
_refine_ls_matrix_type full
_refine_ls_number_parameters 335
_refine_ls_number_reflns 5604
_refine_ls_number_restraints 0
_refine_ls_restrained_S_all 1.134
_refine_ls_R_factor_all 0.0576
_refine_ls_R_factor_gt 0.0438
_refine_ls_shift/su_max 0.000
_refine_ls_shift/su_mean 0.000
_refine_ls_structure_factor_coef Fsqd
_refine_ls_weighting_details 'w=1/[\s^2^(Fo^2^)+(0.0109P)^2^+3.8005P] where P=(Fo^2^+2Fc^2^)/3'
_refine_ls_weighting_scheme calc
_refine_ls_wR_factor_gt 0.0912
_refine_ls_wR_factor_ref 0.1010
_reflns_Friedel_coverage 0.000
_reflns_number_gt 4820
_reflns_number_total 5604
_reflns_threshold_expression 'I > 2\s(I)'
_cod_data_source_file d3dt00735a2.cif
_cod_data_source_block 22127z
_cod_original_sg_symbol_H-M 'P 21/c'
_cod_database_code 7712726
_shelx_shelxl_version_number 2018/3
_shelx_space_group_comment
;
The symmetry employed for this shelxl refinement is uniquely defined
by the following loop, which should always be used as a source of
symmetry information in preference to the above space-group names.
They are only intended as comments.
;
_shelx_estimated_absorpt_t_min 0.930
_shelx_estimated_absorpt_t_max 0.974

loop_
_space_group_symop_operation_xyz
'x, y, z'
'-x, y+1/2, -z+1/2'
'-x, -y, -z'
'x, -y-1/2, z-1/2'

loop_
_atom_site_label
_atom_site_type_symbol
_atom_site_fract_x
_atom_site_fract_y
_atom_site_fract_z
_atom_site_U_iso_or_equiv
_atom_site_adp_type
_atom_site_occupancy
_atom_site_site_symmetry_order
_atom_site_calc_flag
_atom_site_refinement_flags_posn
_atom_site_refinement_flags_adp
_atom_site_refinement_flags_occupancy
_atom_site_disorder_assembly
_atom_site_disorder_group
N1 N 0.17159(15) 0.4436(2) 0.46698(8) 0.0178(4) Uani 1 1 d . . . . .
N2 N 0.19760(15) 0.51753(19) 0.52476(8) 0.0161(3) Uani 1 1 d . . . . .
C1 C 0.10270(19) 0.5243(2) 0.42211(11) 0.0216(4) Uani 1 1 d . . . . .
H1 H 0.071416 0.498090 0.377150 0.026 Uiso 1 1 calc R U . . .
C2 C 0.0829(2) 0.6522(3) 0.45015(11) 0.0245(5) Uani 1 1 d . . . . .
H2 H 0.037313 0.728463 0.429055 0.029 Uiso 1 1 calc R U . . .
C3 C 0.14402(19) 0.6438(2) 0.51529(11) 0.0213(4) Uani 1 1 d . . . . .
H3 H 0.147948 0.714888 0.548148 0.026 Uiso 1 1 calc R U . . .
N3 N 0.19523(16) 0.21643(19) 0.55296(9) 0.0193(4) Uani 1 1 d . . . . .
N4 N 0.22283(15) 0.3125(2) 0.60352(8) 0.0182(4) Uani 1 1 d . . . . .
C4 C 0.1581(2) 0.1013(2) 0.57918(12) 0.0242(5) Uani 1 1 d . . . . .
H4 H 0.132710 0.018018 0.554968 0.029 Uiso 1 1 calc R U . . .
C5 C 0.1616(2) 0.1203(3) 0.64690(11) 0.0250(5) Uani 1 1 d . . . . .
H5 H 0.139285 0.055456 0.676964 0.030 Uiso 1 1 calc R U . . .
C6 C 0.20446(19) 0.2536(3) 0.66048(10) 0.0224(4) Uani 1 1 d . . . . .
H6 H 0.218957 0.297639 0.703003 0.027 Uiso 1 1 calc R U . . .
N5 N 0.38910(16) 0.3248(2) 0.51626(9) 0.0193(4) Uani 1 1 d . . . . .
N6 N 0.39418(15) 0.4116(2) 0.56982(9) 0.0181(4) Uani 1 1 d . . . . .
C7 C 0.4986(2) 0.2909(3) 0.51499(12) 0.0252(5) Uani 1 1 d . . . . .
H7 H 0.520553 0.232058 0.482499 0.030 Uiso 1 1 calc R U . . .
C8 C 0.5762(2) 0.3539(3) 0.56790(12) 0.0277(5) Uani 1 1 d . . . . .
H8 H 0.658669 0.347121 0.578354 0.033 Uiso 1 1 calc R U . . .
C9 C 0.50665(19) 0.4279(3) 0.60162(11) 0.0225(4) Uani 1 1 d . . . . .
H9 H 0.533380 0.481794 0.640890 0.027 Uiso 1 1 calc R U . . .
B1 B 0.2780(2) 0.4540(3) 0.58839(11) 0.0170(4) Uani 1 1 d . . . . .
C10 C 0.28895(18) 0.5716(2) 0.64547(10) 0.0187(4) Uani 1 1 d . . . . .
C11 C 0.36890(19) 0.6816(2) 0.65069(11) 0.0214(4) Uani 1 1 d . . . . .
H11 H 0.425591 0.679479 0.624109 0.026 Uiso 1 1 calc R U . . .
C12 C 0.3678(2) 0.7943(3) 0.69380(11) 0.0245(5) Uani 1 1 d . . . . .
C13 C 0.2866(2) 0.8010(3) 0.73349(11) 0.0261(5) Uani 1 1 d . . . . .
H13 H 0.286868 0.876661 0.763646 0.031 Uiso 1 1 calc R U . . .
C14 C 0.2050(2) 0.6943(3) 0.72801(11) 0.0252(5) Uani 1 1 d . . . . .
C15 C 0.2054(2) 0.5825(3) 0.68468(10) 0.0220(4) Uani 1 1 d . . . . .
H15 H 0.147655 0.511596 0.681501 0.026 Uiso 1 1 calc R U . . .
C16 C 0.4568(2) 0.9081(3) 0.69696(14) 0.0349(6) Uani 1 1 d . . . . .
F1 F 0.4734(2) 0.9420(3) 0.63748(10) 0.0789(8) Uani 1 1 d . . . . .
F2 F 0.56028(15) 0.8695(2) 0.73379(13) 0.0664(6) Uani 1 1 d . . . . .
F3 F 0.42952(15) 1.02514(17) 0.72552(9) 0.0448(4) Uani 1 1 d . . . . .
C17 C 0.1138(3) 0.6993(3) 0.76865(13) 0.0357(6) Uani 1 1 d . . . . .
F4 F 0.08441(19) 0.8308(2) 0.78096(11) 0.0637(6) Uani 1 1 d . . . . .
F5 F 0.01499(16) 0.6386(2) 0.73889(10) 0.0570(6) Uani 1 1 d . . . . .
F6 F 0.1489(2) 0.6388(3) 0.82743(9) 0.0783(8) Uani 1 1 d . . . . .
Mn1 Mn 0.23453(3) 0.24803(4) 0.46150(2) 0.01872(9) Uani 1 1 d . . . . .
C18 C 0.2929(2) 0.0716(3) 0.46165(12) 0.0305(5) Uani 1 1 d . . . . .
O1 O 0.3262(2) -0.0411(2) 0.46188(12) 0.0532(6) Uani 1 1 d . . . . .
C19 C 0.2712(2) 0.2886(3) 0.38275(12) 0.0264(5) Uani 1 1 d . . . . .
O2 O 0.29044(19) 0.3174(3) 0.33204(9) 0.0427(5) Uani 1 1 d . . . . .
C20 C 0.0948(2) 0.1861(2) 0.41757(11) 0.0237(5) Uani 1 1 d . . . . .
O3 O 0.00489(16) 0.1481(2) 0.38879(9) 0.0355(4) Uani 1 1 d . . . . .

loop_
_atom_site_aniso_label
_atom_site_aniso_U_11
_atom_site_aniso_U_22
_atom_site_aniso_U_33
_atom_site_aniso_U_23
_atom_site_aniso_U_13
_atom_site_aniso_U_12
N1 0.0178(8) 0.0187(9) 0.0166(8) -0.0013(7) 0.0031(7) -0.0005(7)
N2 0.0173(8) 0.0168(9) 0.0147(8) -0.0011(7) 0.0042(6) 0.0010(7)
C1 0.0202(10) 0.0242(11) 0.0194(10) 0.0034(9) 0.0018(8) 0.0012(9)
C2 0.0250(11) 0.0222(11) 0.0260(11) 0.0048(9) 0.0044(9) 0.0066(9)
C3 0.0230(10) 0.0184(11) 0.0229(10) 0.0004(8) 0.0058(8) 0.0051(8)
N3 0.0202(9) 0.0175(9) 0.0197(8) -0.0009(7) 0.0034(7) 0.0006(7)
N4 0.0188(8) 0.0188(9) 0.0167(8) -0.0005(7) 0.0029(7) 0.0000(7)
C4 0.0246(11) 0.0175(11) 0.0297(11) 0.0038(9) 0.0043(9) 0.0016(9)
C5 0.0275(11) 0.0221(11) 0.0252(11) 0.0092(9) 0.0050(9) 0.0009(9)
C6 0.0228(10) 0.0265(11) 0.0176(9) 0.0038(9) 0.0037(8) 0.0015(9)
N5 0.0192(9) 0.0216(9) 0.0173(8) -0.0026(7) 0.0047(7) 0.0037(7)
N6 0.0169(8) 0.0201(9) 0.0170(8) -0.0009(7) 0.0027(7) 0.0024(7)
C7 0.0211(10) 0.0283(12) 0.0268(11) -0.0011(9) 0.0067(9) 0.0062(9)
C8 0.0176(10) 0.0330(13) 0.0320(12) 0.0020(10) 0.0043(9) 0.0035(9)
C9 0.0170(10) 0.0259(12) 0.0225(10) 0.0009(9) -0.0004(8) 0.0004(9)
B1 0.0179(10) 0.0183(11) 0.0155(10) -0.0023(9) 0.0050(8) 0.0000(9)
C10 0.0194(10) 0.0201(10) 0.0159(9) -0.0014(8) 0.0020(8) 0.0030(8)
C11 0.0213(10) 0.0227(11) 0.0194(10) -0.0022(9) 0.0029(8) 0.0014(9)
C12 0.0235(11) 0.0240(11) 0.0234(10) -0.0044(9) -0.0004(9) -0.0006(9)
C13 0.0294(12) 0.0276(12) 0.0198(10) -0.0065(9) 0.0018(9) 0.0034(10)
C14 0.0266(11) 0.0303(13) 0.0185(10) -0.0028(9) 0.0047(9) 0.0041(10)
C15 0.0231(10) 0.0247(11) 0.0181(9) -0.0033(9) 0.0039(8) 0.0006(9)
C16 0.0328(13) 0.0306(14) 0.0407(14) -0.0126(12) 0.0067(11) -0.0053(11)
F1 0.122(2) 0.0700(15) 0.0558(12) -0.0237(11) 0.0429(13) -0.0660(15)
F2 0.0253(9) 0.0450(11) 0.1201(19) -0.0240(12) -0.0032(10) -0.0018(8)
F3 0.0415(9) 0.0254(8) 0.0655(11) -0.0164(8) 0.0074(8) -0.0037(7)
C17 0.0402(15) 0.0429(16) 0.0273(12) -0.0097(11) 0.0148(11) 0.0024(12)
F4 0.0708(14) 0.0532(12) 0.0819(14) -0.0285(11) 0.0488(12) 0.0012(11)
F5 0.0427(10) 0.0813(15) 0.0565(11) -0.0327(11) 0.0315(9) -0.0188(10)
F6 0.0766(15) 0.131(2) 0.0362(10) 0.0278(12) 0.0325(10) 0.0326(15)
Mn1 0.01985(17) 0.01818(17) 0.01810(17) -0.00315(13) 0.00405(12) 0.00137(13)
C18 0.0317(13) 0.0289(13) 0.0295(12) -0.0068(10) 0.0034(10) 0.0048(11)
O1 0.0596(14) 0.0299(11) 0.0657(15) -0.0121(11) 0.0039(12) 0.0187(10)
C19 0.0232(11) 0.0302(13) 0.0254(11) -0.0081(10) 0.0045(9) -0.0015(9)
O2 0.0474(12) 0.0595(14) 0.0248(9) -0.0055(9) 0.0156(8) -0.0063(11)
C20 0.0289(12) 0.0200(11) 0.0228(10) -0.0028(9) 0.0067(9) -0.0001(9)
O3 0.0305(10) 0.0359(11) 0.0372(10) -0.0064(8) 0.0009(8) -0.0088(8)

loop_
_atom_type_symbol
_atom_type_description
_atom_type_scat_dispersion_real
_atom_type_scat_dispersion_imag
_atom_type_scat_source
C C 0.0033 0.0016 'International Tables Vol C Tables 4.2.6.8 and 6.1.1.4'
H H 0.0000 0.0000 'International Tables Vol C Tables 4.2.6.8 and 6.1.1.4'
B B 0.0013 0.0007 'International Tables Vol C Tables 4.2.6.8 and 6.1.1.4'
F F 0.0171 0.0103 'International Tables Vol C Tables 4.2.6.8 and 6.1.1.4'
Mn Mn 0.3368 0.7283 'International Tables Vol C Tables 4.2.6.8 and 6.1.1.4'
N N 0.0061 0.0033 'International Tables Vol C Tables 4.2.6.8 and 6.1.1.4'
O O 0.0106 0.0060 'International Tables Vol C Tables 4.2.6.8 and 6.1.1.4'

loop_
_geom_angle_atom_site_label_1
_geom_angle_atom_site_label_2
_geom_angle_atom_site_label_3
_geom_angle
_geom_angle_site_symmetry_1
_geom_angle_site_symmetry_3
_geom_angle_publ_flag
C1 N1 N2 106.99(18) . . ?
C1 N1 Mn1 132.15(15) . . ?
N2 N1 Mn1 120.86(13) . . ?
C3 N2 N1 109.10(17) . . ?
C3 N2 B1 130.15(18) . . ?
N1 N2 B1 120.75(17) . . ?
N1 C1 C2 110.6(2) . . ?
N1 C1 H1 124.7 . . ?
C2 C1 H1 124.7 . . ?
C3 C2 C1 104.6(2) . . ?
C3 C2 H2 127.7 . . ?
C1 C2 H2 127.7 . . ?
N2 C3 C2 108.7(2) . . ?
N2 C3 H3 125.7 . . ?
C2 C3 H3 125.7 . . ?
C4 N3 N4 106.71(18) . . ?
C4 N3 Mn1 130.39(16) . . ?
N4 N3 Mn1 122.16(14) . . ?
C6 N4 N3 108.75(18) . . ?
C6 N4 B1 132.98(18) . . ?
N3 N4 B1 117.92(16) . . ?
N3 C4 C5 110.7(2) . . ?
N3 C4 H4 124.6 . . ?
C5 C4 H4 124.6 . . ?
C6 C5 C4 104.6(2) . . ?
C6 C5 H5 127.7 . . ?
C4 C5 H5 127.7 . . ?
N4 C6 C5 109.1(2) . . ?
N4 C6 H6 125.4 . . ?
C5 C6 H6 125.4 . . ?
C7 N5 N6 106.78(18) . . ?
C7 N5 Mn1 130.36(16) . . ?
N6 N5 Mn1 122.29(13) . . ?
C9 N6 N5 108.95(17) . . ?
C9 N6 B1 132.43(18) . . ?
N5 N6 B1 117.97(17) . . ?
N5 C7 C8 110.7(2) . . ?
N5 C7 H7 124.7 . . ?
C8 C7 H7 124.7 . . ?
C9 C8 C7 104.6(2) . . ?
C9 C8 H8 127.7 . . ?
C7 C8 H8 127.7 . . ?
N6 C9 C8 109.0(2) . . ?
N6 C9 H9 125.5 . . ?
C8 C9 H9 125.5 . . ?
N6 B1 N4 104.59(17) . . ?
N6 B1 N2 107.60(16) . . ?
N4 B1 N2 107.43(17) . . ?
N6 B1 C10 115.24(18) . . ?
N4 B1 C10 115.41(17) . . ?
N2 B1 C10 106.14(17) . . ?
C11 C10 C15 116.4(2) . . ?
C11 C10 B1 121.65(19) . . ?
C15 C10 B1 121.0(2) . . ?
C12 C11 C10 121.9(2) . . ?
C12 C11 H11 119.1 . . ?
C10 C11 H11 119.1 . . ?
C13 C12 C11 120.8(2) . . ?
C13 C12 C16 120.4(2) . . ?
C11 C12 C16 118.8(2) . . ?
C12 C13 C14 118.2(2) . . ?
C12 C13 H13 120.9 . . ?
C14 C13 H13 120.9 . . ?
C13 C14 C15 121.1(2) . . ?
C13 C14 C17 120.0(2) . . ?
C15 C14 C17 118.9(2) . . ?
C14 C15 C10 121.6(2) . . ?
C14 C15 H15 119.2 . . ?
C10 C15 H15 119.2 . . ?
F1 C16 F3 107.5(3) . . ?
F1 C16 F2 106.9(3) . . ?
F3 C16 F2 105.0(2) . . ?
F1 C16 C12 112.4(2) . . ?
F3 C16 C12 113.0(2) . . ?
F2 C16 C12 111.6(2) . . ?
F6 C17 F5 107.5(3) . . ?
F6 C17 F4 106.2(2) . . ?
F5 C17 F4 105.1(2) . . ?
F6 C17 C14 112.0(2) . . ?
F5 C17 C14 113.2(2) . . ?
F4 C17 C14 112.4(2) . . ?
C20 Mn1 C19 89.54(10) . . ?
C20 Mn1 C18 90.09(11) . . ?
C19 Mn1 C18 92.03(12) . . ?
C20 Mn1 N1 91.38(9) . . ?
C19 Mn1 N1 90.83(10) . . ?
C18 Mn1 N1 176.79(10) . . ?
C20 Mn1 N3 92.70(9) . . ?
C19 Mn1 N3 175.96(10) . . ?
C18 Mn1 N3 91.33(10) . . ?
N1 Mn1 N3 85.75(7) . . ?
C20 Mn1 N5 176.25(9) . . ?
C19 Mn1 N5 93.32(9) . . ?
C18 Mn1 N5 92.23(10) . . ?
N1 Mn1 N5 86.15(7) . . ?
N3 Mn1 N5 84.30(7) . . ?
O1 C18 Mn1 177.8(3) . . ?
O2 C19 Mn1 177.2(2) . . ?
O3 C20 Mn1 179.0(2) . . ?

loop_
_geom_bond_atom_site_label_1
_geom_bond_atom_site_label_2
_geom_bond_distance
_geom_bond_site_symmetry_2
_geom_bond_publ_flag
N1 C1 1.332(3) . ?
N1 N2 1.357(2) . ?
N1 Mn1 2.0178(19) . ?
N2 C3 1.353(3) . ?
N2 B1 1.559(3) . ?
C1 C2 1.389(3) . ?
C1 H1 0.9500 . ?
C2 C3 1.376(3) . ?
C2 H2 0.9500 . ?
C3 H3 0.9500 . ?
N3 C4 1.337(3) . ?
N3 N4 1.369(2) . ?
N3 Mn1 2.0518(18) . ?
N4 C6 1.356(3) . ?
N4 B1 1.558(3) . ?
C4 C5 1.394(3) . ?
C4 H4 0.9500 . ?
C5 C6 1.373(3) . ?
C5 H5 0.9500 . ?
C6 H6 0.9500 . ?
N5 C7 1.334(3) . ?
N5 N6 1.367(2) . ?
N5 Mn1 2.0542(19) . ?
N6 C9 1.352(3) . ?
N6 B1 1.551(3) . ?
C7 C8 1.394(3) . ?
C7 H7 0.9500 . ?
C8 C9 1.377(3) . ?
C8 H8 0.9500 . ?
C9 H9 0.9500 . ?
B1 C10 1.606(3) . ?
C10 C11 1.397(3) . ?
C10 C15 1.404(3) . ?
C11 C12 1.394(3) . ?
C11 H11 0.9500 . ?
C12 C13 1.386(3) . ?
C12 C16 1.499(4) . ?
C13 C14 1.386(4) . ?
C13 H13 0.9500 . ?
C14 C15 1.389(3) . ?
C14 C17 1.498(3) . ?
C15 H15 0.9500 . ?
C16 F1 1.319(3) . ?
C16 F3 1.332(3) . ?
C16 F2 1.338(3) . ?
C17 F6 1.320(3) . ?
C17 F5 1.323(3) . ?
C17 F4 1.339(3) . ?
Mn1 C20 1.795(2) . ?
Mn1 C19 1.804(2) . ?
Mn1 C18 1.817(3) . ?
C18 O1 1.143(3) . ?
C19 O2 1.146(3) . ?
C20 O3 1.152(3) . ?

loop_
_geom_torsion_atom_site_label_1
_geom_torsion_atom_site_label_2
_geom_torsion_atom_site_label_3
_geom_torsion_atom_site_label_4
_geom_torsion
_geom_torsion_site_symmetry_1
_geom_torsion_site_symmetry_2
_geom_torsion_site_symmetry_3
_geom_torsion_site_symmetry_4
_geom_torsion_publ_flag
C1 N1 N2 C3 0.2(2) . . . . ?
Mn1 N1 N2 C3 -179.39(14) . . . . ?
C1 N1 N2 B1 -179.68(18) . . . . ?
Mn1 N1 N2 B1 0.7(2) . . . . ?
N2 N1 C1 C2 0.0(3) . . . . ?
Mn1 N1 C1 C2 179.59(16) . . . . ?
N1 C1 C2 C3 -0.2(3) . . . . ?
N1 N2 C3 C2 -0.4(2) . . . . ?
B1 N2 C3 C2 179.5(2) . . . . ?
C1 C2 C3 N2 0.4(3) . . . . ?
C4 N3 N4 C6 1.3(2) . . . . ?
Mn1 N3 N4 C6 -169.82(14) . . . . ?
C4 N3 N4 B1 175.41(18) . . . . ?
Mn1 N3 N4 B1 4.3(2) . . . . ?
N4 N3 C4 C5 -0.4(3) . . . . ?
Mn1 N3 C4 C5 169.73(16) . . . . ?
N3 C4 C5 C6 -0.6(3) . . . . ?
N3 N4 C6 C5 -1.7(2) . . . . ?
B1 N4 C6 C5 -174.6(2) . . . . ?
C4 C5 C6 N4 1.4(3) . . . . ?
C7 N5 N6 C9 -1.2(2) . . . . ?
Mn1 N5 N6 C9 170.99(15) . . . . ?
C7 N5 N6 B1 -173.06(19) . . . . ?
Mn1 N5 N6 B1 -0.9(3) . . . . ?
N6 N5 C7 C8 0.6(3) . . . . ?
Mn1 N5 C7 C8 -170.71(17) . . . . ?
N5 C7 C8 C9 0.2(3) . . . . ?
N5 N6 C9 C8 1.3(3) . . . . ?
B1 N6 C9 C8 171.6(2) . . . . ?
C7 C8 C9 N6 -0.9(3) . . . . ?
C9 N6 B1 N4 -109.7(3) . . . . ?
N5 N6 B1 N4 59.9(2) . . . . ?
C9 N6 B1 N2 136.3(2) . . . . ?
N5 N6 B1 N2 -54.2(2) . . . . ?
C9 N6 B1 C10 18.1(3) . . . . ?
N5 N6 B1 C10 -172.33(18) . . . . ?
C6 N4 B1 N6 110.4(2) . . . . ?
N3 N4 B1 N6 -61.9(2) . . . . ?
C6 N4 B1 N2 -135.4(2) . . . . ?
N3 N4 B1 N2 52.2(2) . . . . ?
C6 N4 B1 C10 -17.3(3) . . . . ?
N3 N4 B1 C10 170.36(17) . . . . ?
C3 N2 B1 N6 -124.2(2) . . . . ?
N1 N2 B1 N6 55.7(2) . . . . ?
C3 N2 B1 N4 123.7(2) . . . . ?
N1 N2 B1 N4 -56.4(2) . . . . ?
C3 N2 B1 C10 -0.3(3) . . . . ?
N1 N2 B1 C10 179.57(17) . . . . ?
N6 B1 C10 C11 35.8(3) . . . . ?
N4 B1 C10 C11 157.93(19) . . . . ?
N2 B1 C10 C11 -83.2(2) . . . . ?
N6 B1 C10 C15 -155.6(2) . . . . ?
N4 B1 C10 C15 -33.4(3) . . . . ?
N2 B1 C10 C15 85.5(2) . . . . ?
C15 C10 C11 C12 1.6(3) . . . . ?
B1 C10 C11 C12 170.8(2) . . . . ?
C10 C11 C12 C13 0.1(3) . . . . ?
C10 C11 C12 C16 179.6(2) . . . . ?
C11 C12 C13 C14 -1.5(3) . . . . ?
C16 C12 C13 C14 179.0(2) . . . . ?
C12 C13 C14 C15 0.9(4) . . . . ?
C12 C13 C14 C17 -178.4(2) . . . . ?
C13 C14 C15 C10 0.9(4) . . . . ?
C17 C14 C15 C10 -179.7(2) . . . . ?
C11 C10 C15 C14 -2.2(3) . . . . ?
B1 C10 C15 C14 -171.4(2) . . . . ?
C13 C12 C16 F1 -138.9(3) . . . . ?
C11 C12 C16 F1 41.6(3) . . . . ?
C13 C12 C16 F3 -17.0(4) . . . . ?
C11 C12 C16 F3 163.5(2) . . . . ?
C13 C12 C16 F2 101.1(3) . . . . ?
C11 C12 C16 F2 -78.5(3) . . . . ?
C13 C14 C17 F6 -88.9(3) . . . . ?
C15 C14 C17 F6 91.7(3) . . . . ?
C13 C14 C17 F5 149.4(3) . . . . ?
C15 C14 C17 F5 -30.0(4) . . . . ?
C13 C14 C17 F4 30.6(3) . . . . ?
C15 C14 C17 F4 -148.8(2) . . . . ?
